data_1545968
loop_
_publ_author_name
'Cend\'on, Borja'
'Casanova, Noelia'
'Comanescu, Cezar'
'Garc\'ia-Fandi\~no, Rebeca'
'Seoane, Andr\'es'
'Gul\'ias, Mois\'es'
'Mascare\~nas, Jos\'e L'

_publ_section_title
;
 Palladium-Catalyzed Formal (5 + 2) Annulation between
 ortho-Alkenylanilides and Allenes.
;
_journal_issue 7
_journal_name_full 'Organic letters'
_journal_page_first 1674
_journal_page_last 1677
_journal_paper_doi 10.1021/acs.orglett.7b00467
_journal_volume 19
_journal_year 2017
_chemical_absolute_configuration ad
_chemical_formula_moiety 'C18 H19 Br F3 N O2 S'
_chemical_formula_sum 'C18 H19 Br F3 N O2 S'
_chemical_formula_weight 450.31
_chemical_name_common cc185bc
_space_group_crystal_system orthorhombic
_space_group_IT_number 33
_space_group_name_Hall 'P 2c -2n'
_space_group_name_H-M_alt 'P n a 21'
_symmetry_space_group_name_Hall 'P 2c -2n'
_symmetry_space_group_name_H-M 'P n a 21'
_atom_sites_solution_hydrogens geom
_atom_sites_solution_primary dual
_atom_sites_solution_secondary difmap
_audit_conform_dict_location ftp://ftp.iucr.org/pub/cif_core.dic
_audit_conform_dict_name cif_core.dic
_audit_conform_dict_version 2.4.3
_audit_creation_date 2017-01-26T19:10:07-00:00
_audit_creation_method 'WinGX routine CIF_UPDATE'
_cell_angle_alpha 90
_cell_angle_beta 90
_cell_angle_gamma 90
_cell_formula_units_Z 4
_cell_length_a 7.1072(5)
_cell_length_b 23.128(2)
_cell_length_c 10.8794(11)
_cell_measurement_reflns_used 2943
_cell_measurement_temperature 100(2)
_cell_measurement_theta_max 22.27
_cell_measurement_theta_min 3.24
_cell_measurement_wavelength 0.71073
_cell_volume 1788.3(3)
_computing_cell_refinement 'SAINT V8.37A integration software'
_computing_data_collection 'Bruker APEX2 software'
_computing_data_reduction 'SORTAV (Blessing, 1995)'
_computing_molecular_graphics 'ORTEP-3 for Windows (Farrugia, 2012)'
_computing_publication_material 'WinGX publication routines (Farrugia, 2012)'
_computing_structure_refinement 'SHELXL-2016/6 (Sheldrick, 2016)'
_computing_structure_solution 'SHELXT-2014 (Sheldrick, 2014)'
_diffrn_ambient_temperature 100(2)
_diffrn_detector 'APEX-II CCD'
_diffrn_measured_fraction_theta_full 0.999
_diffrn_measured_fraction_theta_max 0.998
_diffrn_measurement_device '\k-geometry diffractometer'
_diffrn_measurement_device_type 'Bruker APEX-II'
_diffrn_measurement_method '\f or \w oscillation scans'
_diffrn_orient_matrix_UB_11 -0.003887
_diffrn_orient_matrix_UB_12 -0.025671
_diffrn_orient_matrix_UB_13 -0.07392
_diffrn_orient_matrix_UB_21 -0.007953
_diffrn_orient_matrix_UB_22 0.034769
_diffrn_orient_matrix_UB_23 -0.054391
_diffrn_orient_matrix_UB_31 0.140424
_diffrn_orient_matrix_UB_32 0.001259
_diffrn_orient_matrix_UB_33 -0.005127
_diffrn_radiation_monochromator graphite
_diffrn_radiation_probe x-ray
_diffrn_radiation_type MoK\a
_diffrn_radiation_wavelength 0.71073
_diffrn_reflns_av_R_equivalents 0.0658
_diffrn_reflns_av_unetI/netI 0.0543
_diffrn_reflns_Laue_measured_fraction_full 0.999
_diffrn_reflns_Laue_measured_fraction_max 0.998
_diffrn_reflns_limit_h_max 6
_diffrn_reflns_limit_h_min -9
_diffrn_reflns_limit_k_max 30
_diffrn_reflns_limit_k_min -30
_diffrn_reflns_limit_l_max 14
_diffrn_reflns_limit_l_min -14
_diffrn_reflns_number 29426
_diffrn_reflns_point_group_measured_fraction_full 1
_diffrn_reflns_point_group_measured_fraction_max 0.991
_diffrn_reflns_reduction_process
;
        Scaled and merged with Sortav
        R.H. Blessing, (1987) Cryst. Rev. 1, 3-58
        R.H. Blessing, (1989) J. Appl. Cryst. 22, 396-397
;
_diffrn_reflns_theta_full 25.242
_diffrn_reflns_theta_max 27.522
_diffrn_reflns_theta_min 2.069
_diffrn_source 'sealed x-ray tube'
_diffrn_standards_number 0
_exptl_absorpt_coefficient_mu 2.458
_exptl_absorpt_correction_T_max 0.862
_exptl_absorpt_correction_T_min 0.783
_exptl_absorpt_correction_type multi-scan
_exptl_absorpt_process_details
;
SADABS-2016/2 - Bruker AXS area detector scaling and absorption correction
;
_exptl_crystal_colour yellow
_exptl_crystal_density_diffrn 1.673
_exptl_crystal_density_method 'not measured'
_exptl_crystal_description prism
_exptl_crystal_F_000 912
_exptl_crystal_size_max 0.2
_exptl_crystal_size_mid 0.1
_exptl_crystal_size_min 0.05
_refine_diff_density_max 0.378
_refine_diff_density_min -0.34
_refine_diff_density_rms 0.078
_refine_ls_abs_structure_details
;
 Flack x determined using 1323 quotients [(I+)-(I-)]/[(I+)+(I-)]
 (Parsons, Flack and Wagner, Acta Cryst. B69 (2013) 249-259).
;
_refine_ls_abs_structure_Flack -0.013(5)
_refine_ls_extinction_method none
_refine_ls_goodness_of_fit_ref 1.021
_refine_ls_hydrogen_treatment constr
_refine_ls_matrix_type full
_refine_ls_number_constraints 0
_refine_ls_number_parameters 236
_refine_ls_number_reflns 4073
_refine_ls_number_restraints 1
_refine_ls_restrained_S_all 1.021
_refine_ls_R_factor_all 0.0541
_refine_ls_R_factor_gt 0.0335
_refine_ls_shift/su_max 0
_refine_ls_shift/su_mean 0
_refine_ls_structure_factor_coef Fsqd
_refine_ls_weighting_details 'w=1/[\s^2^(Fo^2^)+(0.0273P)^2^+0.2079P] where P=(Fo^2^+2Fc^2^)/3'
_refine_ls_weighting_scheme calc
_refine_ls_wR_factor_gt 0.0583
_refine_ls_wR_factor_ref 0.0638
_reflns_Friedel_coverage 0.887
_reflns_Friedel_fraction_full 1
_reflns_Friedel_fraction_max 0.984
_reflns_number_gt 3278
_reflns_number_total 4073
_reflns_threshold_expression 'I > 2\s(I)'
_cod_data_source_file ol7b00467_si_002.cif
_cod_data_source_block shelx
_cod_database_code 1545968
_shelx_estimated_absorpt_t_min 0.639
_shelx_estimated_absorpt_t_max 0.887

loop_
_space_group_symop_operation_xyz
'x, y, z'
'-x, -y, z+1/2'
'x+1/2, -y+1/2, z'
'-x+1/2, y+1/2, z+1/2'

loop_
_atom_site_label
_atom_site_type_symbol
_atom_site_fract_x
_atom_site_fract_y
_atom_site_fract_z
_atom_site_U_iso_or_equiv
_atom_site_adp_type
_atom_site_occupancy
_atom_site_site_symmetry_order
_atom_site_calc_flag
_atom_site_refinement_flags_posn
_atom_site_refinement_flags_adp
Br1 Br 0.05692(6) 0.20707(2) 0.11999(5) 0.02614(13) Uani 1 1 d . .
C1 C 0.1129(6) 0.3180(2) 0.4723(4) 0.0155(10) Uani 1 1 d . .
C2 C 0.1359(6) 0.25898(19) 0.4796(4) 0.0163(10) Uani 1 1 d . .
H2 H 0.164785 0.241365 0.556226 0.02 Uiso 1 1 calc R U
C3 C 0.1167(6) 0.22549(18) 0.3753(4) 0.0195(10) Uani 1 1 d . .
H3 H 0.130266 0.184673 0.379626 0.023 Uiso 1 1 calc R U
C4 C 0.0779(6) 0.2520(2) 0.2654(4) 0.0188(10) Uani 1 1 d . .
C5 C 0.0550(6) 0.31153(19) 0.2556(4) 0.0179(10) Uani 1 1 d . .
H5 H 0.028224 0.32876 0.178312 0.021 Uiso 1 1 calc R U
C6 C 0.0720(5) 0.34589(18) 0.3616(4) 0.0161(9) Uani 1 1 d . .
C7 C 0.0412(5) 0.40950(18) 0.3540(4) 0.0157(9) Uani 1 1 d . .
C8 C 0.1369(5) 0.44986(18) 0.4187(4) 0.0162(9) Uani 1 1 d . .
H8 H 0.098111 0.488349 0.401688 0.019 Uiso 1 1 calc R U
C9 C 0.2879(6) 0.44614(18) 0.5096(4) 0.0166(10) Uani 1 1 d . .
C10 C 0.3135(6) 0.38968(17) 0.5804(4) 0.0191(10) Uani 1 1 d . .
H10A H 0.418872 0.367687 0.543522 0.023 Uiso 1 1 calc R U
H10B H 0.348001 0.398761 0.666438 0.023 Uiso 1 1 calc R U
N11 N 0.1420(5) 0.35285(14) 0.5803(3) 0.0148(8) Uani 1 1 d . .
C12 C -0.1107(6) 0.42821(19) 0.2666(4) 0.0217(11) Uani 1 1 d . .
H12A H -0.075467 0.417408 0.182587 0.033 Uiso 1 1 calc R U
H12B H -0.126458 0.470245 0.271534 0.033 Uiso 1 1 calc R U
H12C H -0.229184 0.4092 0.288649 0.033 Uiso 1 1 calc R U
C13 C 0.3972(6) 0.49199(19) 0.5379(4) 0.0198(10) Uani 1 1 d . .
C14 C 0.5529(5) 0.49042(17) 0.6320(5) 0.0206(10) Uani 1 1 d . .
H14A H 0.565628 0.450601 0.664294 0.025 Uiso 1 1 calc R U
H14B H 0.519934 0.516103 0.701501 0.025 Uiso 1 1 calc R U
C15 C 0.7409(6) 0.50971(19) 0.5770(4) 0.0219(11) Uani 1 1 d . .
H15A H 0.838981 0.50902 0.641628 0.026 Uiso 1 1 calc R U
H15B H 0.778801 0.482382 0.511498 0.026 Uiso 1 1 calc R U
C16 C 0.7267(7) 0.56998(18) 0.5241(4) 0.0233(11) Uani 1 1 d . .
H16A H 0.848295 0.58093 0.486238 0.028 Uiso 1 1 calc R U
H16B H 0.698902 0.597896 0.590612 0.028 Uiso 1 1 calc R U
C17 C 0.5724(6) 0.5723(2) 0.4280(4) 0.0223(11) Uani 1 1 d . .
H17A H 0.609675 0.548467 0.356556 0.027 Uiso 1 1 calc R U
H17B H 0.557717 0.612714 0.399344 0.027 Uiso 1 1 calc R U
C18 C 0.3841(6) 0.55074(19) 0.4771(4) 0.0208(10) Uani 1 1 d . .
H18A H 0.335127 0.579004 0.537493 0.025 Uiso 1 1 calc R U
H18B H 0.293202 0.548571 0.408359 0.025 Uiso 1 1 calc R U
S19 S -0.02575(15) 0.36645(5) 0.67415(10) 0.0173(2) Uani 1 1 d . .
O20 O 0.0120(4) 0.41858(12) 0.7386(3) 0.0207(7) Uani 1 1 d . .
O21 O -0.2034(3) 0.35506(11) 0.6202(3) 0.0231(6) Uani 1 1 d . .
C22 C -0.0041(7) 0.3109(2) 0.7937(5) 0.0234(11) Uani 1 1 d . .
F23 F -0.0314(4) 0.25814(11) 0.7485(2) 0.0315(7) Uani 1 1 d . .
F24 F -0.1330(4) 0.32052(11) 0.8799(3) 0.0375(7) Uani 1 1 d . .
F25 F 0.1639(4) 0.31255(11) 0.8448(2) 0.0303(7) Uani 1 1 d . .

loop_
_atom_site_aniso_label
_atom_site_aniso_U_11
_atom_site_aniso_U_22
_atom_site_aniso_U_33
_atom_site_aniso_U_23
_atom_site_aniso_U_13
_atom_site_aniso_U_12
Br1 0.0292(2) 0.0231(2) 0.0261(2) -0.0105(3) 0.0023(3) 0.0000(2)
C1 0.011(2) 0.017(3) 0.018(2) -0.0012(19) 0.0010(19) -0.001(2)
C2 0.013(2) 0.013(2) 0.023(2) 0.0006(19) 0.0012(19) 0.0016(19)
C3 0.015(2) 0.013(2) 0.031(3) -0.003(2) 0.0036(19) 0.0005(19)
C4 0.013(2) 0.019(3) 0.025(3) -0.007(2) 0.0022(19) -0.0041(19)
C5 0.013(2) 0.017(2) 0.024(2) 0.0017(19) 0.0029(19) -0.0008(19)
C6 0.012(2) 0.016(2) 0.021(2) -0.002(2) 0.0029(18) -0.0021(18)
C7 0.018(2) 0.012(2) 0.018(2) 0.0023(19) 0.0009(19) 0.0012(19)
C8 0.015(2) 0.012(2) 0.022(2) 0.0019(19) 0.0028(18) 0.0010(19)
C9 0.013(2) 0.017(2) 0.020(2) 0.0011(19) 0.0030(17) 0.000(2)
C10 0.017(2) 0.018(2) 0.023(2) 0.0004(19) -0.0009(17) -0.0037(19)
N11 0.0161(19) 0.0106(18) 0.018(2) 0.0007(14) -0.0003(15) -0.0017(15)
C12 0.024(3) 0.015(3) 0.026(3) 0.003(2) -0.007(2) -0.004(2)
C13 0.018(2) 0.019(3) 0.023(2) 0.000(2) -0.0019(19) -0.002(2)
C14 0.023(2) 0.016(2) 0.023(3) -0.003(2) -0.002(2) -0.0028(18)
C15 0.018(2) 0.023(3) 0.025(3) 0.001(2) -0.0024(18) -0.005(2)
C16 0.023(2) 0.019(3) 0.028(3) 0.000(2) 0.003(2) -0.007(2)
C17 0.028(3) 0.018(3) 0.022(2) 0.002(2) 0.003(2) -0.004(2)
C18 0.022(2) 0.016(3) 0.025(3) 0.000(2) -0.001(2) 0.000(2)
S19 0.0196(6) 0.0127(6) 0.0195(5) -0.0010(5) 0.0005(5) 0.0006(5)
O20 0.0285(17) 0.0126(16) 0.0211(16) -0.0029(13) 0.0000(13) -0.0013(13)
O21 0.0178(13) 0.0217(15) 0.0297(16) -0.0073(18) -0.0014(17) 0.0001(12)
C22 0.028(3) 0.019(3) 0.024(3) 0.000(2) 0.009(2) 0.001(2)
F23 0.0456(19) 0.0135(15) 0.0353(16) -0.0002(13) 0.0103(14) -0.0060(13)
F24 0.0483(17) 0.0299(16) 0.0342(16) 0.0062(14) 0.0230(15) 0.0020(14)
F25 0.0367(17) 0.0265(16) 0.0278(16) 0.0062(13) -0.0036(13) 0.0009(13)

loop_
_atom_type_symbol
_atom_type_description
_atom_type_scat_dispersion_real
_atom_type_scat_dispersion_imag
_atom_type_scat_source
C C 0.0033 0.0016 'International Tables Vol C Tables 4.2.6.8 and 6.1.1.4'
H H 0 0 'International Tables Vol C Tables 4.2.6.8 and 6.1.1.4'
Br Br -0.2901 2.4595 'International Tables Vol C Tables 4.2.6.8 and 6.1.1.4'
F F 0.0171 0.0103 'International Tables Vol C Tables 4.2.6.8 and 6.1.1.4'
N N 0.0061 0.0033 'International Tables Vol C Tables 4.2.6.8 and 6.1.1.4'
O O 0.0106 0.006 'International Tables Vol C Tables 4.2.6.8 and 6.1.1.4'
S S 0.1246 0.1234 'International Tables Vol C Tables 4.2.6.8 and 6.1.1.4'

loop_
_geom_angle_atom_site_label_1
_geom_angle_atom_site_label_2
_geom_angle_atom_site_label_3
_geom_angle
C2 C1 C6 122.2(4)
C2 C1 N11 119.4(4)
C6 C1 N11 118.4(4)
C1 C2 C3 119.8(4)
C1 C2 H2 120.1
C3 C2 H2 120.1
C4 C3 C2 119.1(4)
C4 C3 H3 120.5
C2 C3 H3 120.5
C3 C4 C5 122.2(4)
C3 C4 Br1 119.9(3)
C5 C4 Br1 118.0(3)
C4 C5 C6 119.2(4)
C4 C5 H5 120.4
C6 C5 H5 120.4
C1 C6 C5 117.7(4)
C1 C6 C7 122.3(4)
C5 C6 C7 120.0(4)
C8 C7 C6 125.4(4)
C8 C7 C12 119.4(4)
C6 C7 C12 115.2(3)
C7 C8 C9 132.9(4)
C7 C8 H8 113.6
C9 C8 H8 113.6
C13 C9 C8 122.0(4)
C13 C9 C10 119.2(4)
C8 C9 C10 118.6(4)
N11 C10 C9 113.1(3)
N11 C10 H10A 109
C9 C10 H10A 109
N11 C10 H10B 109
C9 C10 H10B 109
H10A C10 H10B 107.8
C1 N11 C10 116.1(3)
C1 N11 S19 121.6(3)
C10 N11 S19 119.8(3)
C7 C12 H12A 109.5
C7 C12 H12B 109.5
H12A C12 H12B 109.5
C7 C12 H12C 109.5
H12A C12 H12C 109.5
H12B C12 H12C 109.5
C9 C13 C14 123.9(4)
C9 C13 C18 124.8(4)
C14 C13 C18 111.3(4)
C13 C14 C15 111.6(4)
C13 C14 H14A 109.3
C15 C14 H14A 109.3
C13 C14 H14B 109.3
C15 C14 H14B 109.3
H14A C14 H14B 108
C16 C15 C14 111.1(4)
C16 C15 H15A 109.4
C14 C15 H15A 109.4
C16 C15 H15B 109.4
C14 C15 H15B 109.4
H15A C15 H15B 108
C15 C16 C17 110.1(4)
C15 C16 H16A 109.6
C17 C16 H16A 109.6
C15 C16 H16B 109.6
C17 C16 H16B 109.6
H16A C16 H16B 108.1
C16 C17 C18 112.4(4)
C16 C17 H17A 109.1
C18 C17 H17A 109.1
C16 C17 H17B 109.1
C18 C17 H17B 109.1
H17A C17 H17B 107.8
C13 C18 C17 113.2(4)
C13 C18 H18A 108.9
C17 C18 H18A 108.9
C13 C18 H18B 108.9
C17 C18 H18B 108.9
H18A C18 H18B 107.8
O21 S19 O20 122.04(18)
O21 S19 N11 111.3(2)
O20 S19 N11 109.94(18)
O21 S19 C22 103.8(2)
O20 S19 C22 103.2(2)
N11 S19 C22 104.6(2)
F25 C22 F24 108.8(4)
F25 C22 F23 108.4(4)
F24 C22 F23 108.3(4)
F25 C22 S19 110.8(3)
F24 C22 S19 109.0(3)
F23 C22 S19 111.6(3)

loop_
_geom_bond_atom_site_label_1
_geom_bond_atom_site_label_2
_geom_bond_distance
Br1 C4 1.898(4)
C1 C2 1.377(6)
C1 C6 1.397(6)
C1 N11 1.439(5)
C2 C3 1.381(6)
C2 H2 0.95
C3 C4 1.372(6)
C3 H3 0.95
C4 C5 1.391(6)
C5 C6 1.406(6)
C5 H5 0.95
C6 C7 1.489(6)
C7 C8 1.352(6)
C7 C12 1.503(6)
C8 C9 1.462(6)
C8 H8 0.95
C9 C13 1.350(6)
C9 C10 1.527(6)
C10 N11 1.487(5)
C10 H10A 0.99
C10 H10B 0.99
N11 S19 1.601(3)
C12 H12A 0.98
C12 H12B 0.98
C12 H12C 0.98
C13 C14 1.508(6)
C13 C18 1.514(6)
C14 C15 1.530(6)
C14 H14A 0.99
C14 H14B 0.99
C15 C16 1.512(6)
C15 H15A 0.99
C15 H15B 0.99
C16 C17 1.516(6)
C16 H16A 0.99
C16 H16B 0.99
C17 C18 1.525(6)
C17 H17A 0.99
C17 H17B 0.99
C18 H18A 0.99
C18 H18B 0.99
S19 O21 1.417(3)
S19 O20 1.420(3)
S19 C22 1.834(5)
C22 F25 1.317(6)
C22 F24 1.330(5)
C22 F23 1.330(5)

loop_
_geom_torsion_atom_site_label_1
_geom_torsion_atom_site_label_2
_geom_torsion_atom_site_label_3
_geom_torsion_atom_site_label_4
_geom_torsion
C6 C1 C2 C3 -0.6(7)
N11 C1 C2 C3 -177.0(4)
C1 C2 C3 C4 1.0(6)
C2 C3 C4 C5 -0.8(6)
C2 C3 C4 Br1 178.5(3)
C3 C4 C5 C6 0.0(6)
Br1 C4 C5 C6 -179.3(3)
C2 C1 C6 C5 -0.2(6)
N11 C1 C6 C5 176.3(4)
C2 C1 C6 C7 178.1(4)
N11 C1 C6 C7 -5.5(6)
C4 C5 C6 C1 0.5(6)
C4 C5 C6 C7 -177.8(3)
C1 C6 C7 C8 37.8(6)
C5 C6 C7 C8 -143.9(4)
C1 C6 C7 C12 -141.8(4)
C5 C6 C7 C12 36.4(5)
C6 C7 C8 C9 -0.1(7)
C12 C7 C8 C9 179.5(4)
C7 C8 C9 C13 161.5(5)
C7 C8 C9 C10 -22.6(7)
C13 C9 C10 N11 155.5(4)
C8 C9 C10 N11 -20.5(5)
C2 C1 N11 C10 109.0(4)
C6 C1 N11 C10 -67.5(5)
C2 C1 N11 S19 -89.2(4)
C6 C1 N11 S19 94.2(4)
C9 C10 N11 C1 81.5(4)
C9 C10 N11 S19 -80.6(4)
C8 C9 C13 C14 179.2(4)
C10 C9 C13 C14 3.4(6)
C8 C9 C13 C18 -2.8(7)
C10 C9 C13 C18 -178.7(4)
C9 C13 C14 C15 124.5(4)
C18 C13 C14 C15 -53.7(5)
C13 C14 C15 C16 57.8(5)
C14 C15 C16 C17 -57.1(5)
C15 C16 C17 C18 54.1(5)
C9 C13 C18 C17 -127.3(5)
C14 C13 C18 C17 50.8(5)
C16 C17 C18 C13 -51.6(5)
C1 N11 S19 O21 -16.8(4)
C10 N11 S19 O21 144.3(3)
C1 N11 S19 O20 -155.1(3)
C10 N11 S19 O20 6.0(3)
C1 N11 S19 C22 94.7(3)
C10 N11 S19 C22 -104.2(3)
O21 S19 C22 F25 174.0(3)
O20 S19 C22 F25 -57.8(4)
N11 S19 C22 F25 57.3(4)
O21 S19 C22 F24 -66.3(4)
O20 S19 C22 F24 61.9(4)
N11 S19 C22 F24 176.9(3)
O21 S19 C22 F23 53.1(4)
O20 S19 C22 F23 -178.6(3)
N11 S19 C22 F23 -63.6(4)
